data_4320268
loop_
_publ_author_name
'Malcolm H. Chisholm'
'Judith C. Gallucci'
'Hongshi Zhen'
'John C. Huffman'

_publ_section_title
;
 Three-Coordinate Zinc Amide and Phenoxide Complexes Supported by a Bulky
 Schiff Base Ligand
;
_journal_name_full 'Inorganic Chemistry'
_journal_page_first 5051
_journal_page_last 5054
_journal_paper_doi 10.1021/ic010560e
_journal_volume 40
_journal_year 2001
_chemical_formula_sum 'C33 H56 N2 O Si2 Zn'
_chemical_formula_weight 618.382
_space_group_IT_number 2
_symmetry_cell_setting triclinic
_symmetry_space_group_name_Hall '-P 1'
_symmetry_space_group_name_H-M 'P -1'
_audit_creation_method 'minor manual editing of SDT2CIF v. 1.2 BETA  output'
_cell_angle_alpha 78.8470(12)
_cell_angle_beta 88.3583(11)
_cell_angle_gamma 64.1491(13)
_cell_formula_units_Z 2
_cell_length_a 10.7872(3)
_cell_length_b 10.8787(3)
_cell_length_c 17.4470(5)
_cell_measurement_reflns_used 7385
_cell_measurement_temperature 113
_cell_measurement_theta_max 25.3
_cell_measurement_theta_min 3.8
_cell_volume 1804.14(9)
_computing_cell_refinement 'XTEL, local package'
_computing_data_collection 'NPS, local program'
_computing_data_reduction 'XTEL, local package'
_computing_molecular_graphics 'XTEL, local package'
_computing_publication_material 'XTEL, local package'
_computing_structure_refinement 'XTEL, local package'
_computing_structure_solution 'SHELXS-97 (Sheldrick, 1997)'
_diffrn_ambient_temperature 113(2)
_diffrn_detector 'CCD area detector'
_diffrn_detector_area_resol_mean 44.52
_diffrn_detector_type 'Bruker SMART 6000'
_diffrn_measured_fraction_theta_full 1
_diffrn_measured_fraction_theta_max 1
_diffrn_measurement_details '   0.30 degree frames measured for  10.13 seconds each'
_diffrn_measurement_device 'three-circle goniometer with fixed chi'
_diffrn_measurement_device_type 'Bruker Platform goniometer'
_diffrn_measurement_method '\w scans'
_diffrn_radiation_type 'Mo K\a'
_diffrn_radiation_wavelength 0.71073
_diffrn_reflns_av_R_equivalents 0.063
_diffrn_reflns_limit_h_max 14
_diffrn_reflns_limit_h_min -14
_diffrn_reflns_limit_k_max 12
_diffrn_reflns_limit_k_min -12
_diffrn_reflns_limit_l_max 12
_diffrn_reflns_limit_l_min -14
_diffrn_reflns_number 27631
_diffrn_reflns_theta_full 27.5509
_diffrn_reflns_theta_max 27.5509
_diffrn_reflns_theta_min 2.03713
_diffrn_standards_decay_% 0.0
_diffrn_standards_interval_time 215
_diffrn_standards_number 2269
_exptl_absorpt_coefficient_mu 0.7723
_exptl_absorpt_correction_type none
_exptl_absorpt_process_details none
_exptl_crystal_colour yellow
_exptl_crystal_density_diffrn 1.138
_exptl_crystal_density_method 'not measured'
_exptl_crystal_description 'irreg plate'
_exptl_crystal_F_000 668
_exptl_crystal_size_max .35
_exptl_crystal_size_mid .35
_exptl_crystal_size_min .10
_refine_ls_abs_structure_details none
_refine_ls_extinction_coef -0.00000054(6)
_refine_ls_extinction_expression
;
Larson, A. C. (1967).  Acta Cryst. 23, p. 664.  Eq. (3)
;
_refine_ls_extinction_method Zachariasen
_refine_ls_goodness_of_fit_ref 0.7396
_refine_ls_matrix_type full
_refine_ls_number_parameters 577
_refine_ls_number_reflns 4744
_refine_ls_R_factor_gt 0.0280
_refine_ls_shift/su_max 0.0244
_refine_ls_structure_factor_coef F
_refine_ls_weighting_details w^-1^=\s^2^(F)+(.07F)^2^
_refine_ls_weighting_scheme calc
_refine_ls_wR_factor_ref 0.0321
_reflns_number_gt 5226
_reflns_number_total 8268
_reflns_threshold_expression 'Fo^2^> 2.33\s(Fo^2^)'
_cod_data_source_file ic010560e_1.cif
_cod_data_source_block MSC00062
_cod_original_formula_sum 'C33 H56 N2 O1 Si2 Zn1'
_cod_database_code 4320268

loop_
_symmetry_equiv_pos_as_xyz
x,y,z
-x,-y,-z

loop_
_atom_site_label
_atom_site_type_symbol
_atom_site_fract_x
_atom_site_fract_y
_atom_site_fract_z
_atom_site_U_iso_or_equiv
_atom_site_adp_type
_atom_site_occupancy
_atom_site_disorder_group
_atom_site_disorder_assembly
ZN1 ZN 0.25339(4) 0.76734(4) 0.23548(2) 0.02056(14) Uani 1 0 .
O2 O 0.2560(2) 0.8036(2) 0.12542(11) 0.0231(8) Uani 1 0 .
C3 C 0.2484(3) 0.9175(3) 0.07884(17) 0.0184(11) Uani 1 0 .
C4 C 0.2426(3) 0.9278(3) -0.00388(17) 0.0177(11) Uani 1 0 .
C5 C 0.2396(3) 1.0467(3) -0.05049(18) 0.0204(12) Uani 1 0 .
C6 C 0.2384(3) 1.1613(3) -0.02316(17) 0.0192(11) Uani 1 0 .
C7 C 0.2417(3) 1.1509(3) 0.05562(18) 0.0203(12) Uani 1 0 .
C8 C 0.2460(3) 1.0321(3) 0.10801(16) 0.0179(11) Uani 1 0 .
C9 C 0.2477(3) 1.0368(3) 0.18907(17) 0.0198(12) Uani 1 0 .
N10 N 0.2449(2) 0.9472(2) 0.24935(13) 0.0188(10) Uani 1 0 .
C11 C 0.2493(3) 0.9795(3) 0.32555(16) 0.0215(12) Uani 1 0 .
C12 C 0.1275(3) 1.0701(3) 0.35435(18) 0.0246(12) Uani 1 0 .
C13 C 0.1370(4) 1.0955(4) 0.42860(19) 0.0312(14) Uani 1 0 .
C14 C 0.2606(4) 1.0342(4) 0.47212(19) 0.0333(15) Uani 1 0 .
C15 C 0.3791(4) 0.9464(4) 0.44301(19) 0.0311(14) Uani 1 0 .
C16 C 0.3762(3) 0.9169(3) 0.36923(17) 0.0252(12) Uani 1 0 .
C17 C 0.2390(3) 0.8109(3) -0.03974(17) 0.0199(11) Uani 1 0 .
C18 C 0.2201(4) 0.8503(4) -0.1290(2) 0.0338(16) Uani 1 0 .
C19 C 0.1177(4) 0.7813(4) -0.0106(2) 0.0286(15) Uani 1 0 .
C20 C 0.3753(3) 0.6786(3) -0.0179(2) 0.0265(13) Uani 1 0 .
C21 C 0.2348(3) 1.2863(3) -0.08264(18) 0.0275(13) Uani 1 0 .
C22 C 0.2244(4) 1.4045(4) -0.0439(2) 0.0336(15) Uani 1 0 .
C23 C 0.1105(5) 1.3427(5) -0.1414(3) 0.052(2) Uani 1 0 .
C24 C 0.3690(5) 1.2383(5) -0.1252(3) 0.050(2) Uani 1 0 .
C25 C -0.0106(3) 1.1419(3) 0.30636(19) 0.0282(13) Uani 1 0 .
C26 C -0.1323(4) 1.1486(5) 0.3551(3) 0.0442(19) Uani 1 0 .
C27 C -0.0380(4) 1.2880(4) 0.2640(3) 0.0391(16) Uani 1 0 .
C28 C 0.5090(3) 0.8269(4) 0.3356(2) 0.0354(15) Uani 1 0 .
C29 C 0.5894(5) 0.9138(7) 0.3085(3) 0.064(3) Uani 1 0 .
C30 C 0.5950(6) 0.6923(6) 0.3921(3) 0.073(3) Uani 1 0 .
N31 N 0.2647(3) 0.6041(2) 0.30042(14) 0.0226(10) Uani 1 0 .
SI32 SI 0.38211(9) 0.45114(9) 0.27694(5) 0.0245(4) Uani 1 0 .
C33 C 0.4595(5) 0.3091(5) 0.3651(3) 0.053(2) Uani 1 0 .
C34 C 0.5254(4) 0.4798(4) 0.2280(2) 0.0319(15) Uani 1 0 .
C35 C 0.3059(5) 0.3889(5) 0.2068(3) 0.050(2) Uani 1 0 .
SI36 SI 0.14964(9) 0.62442(9) 0.37218(5) 0.0271(4) Uani 1 0 .
C37 C -0.0119(5) 0.7843(6) 0.3373(3) 0.056(2) Uani 1 0 .
C38 C 0.2158(5) 0.6460(5) 0.4633(2) 0.048(2) Uani 1 0 .
C39 C 0.1021(8) 0.4776(6) 0.3974(4) 0.072(3) Uani 1 0 .
H1 H 0.234(3) 1.054(3) -0.1037(16) 0.009(7) Uiso 1 0 .
H2 H 0.241(3) 1.218(3) 0.0787(16) 0.016(8) Uiso 1 0 .
H3 H 0.252(3) 1.113(3) 0.1984(17) 0.021(8) Uiso 1 0 .
H4 H 0.058(4) 1.153(3) 0.4501(19) 0.037(10) Uiso 1 0 .
H5 H 0.266(3) 1.049(3) 0.5218(19) 0.032(9) Uiso 1 0 .
H6 H 0.460(3) 0.905(3) 0.4721(18) 0.029(9) Uiso 1 0 .
H7 H 0.294(4) 0.864(4) -0.152(2) 0.041(11) Uiso 1 0 .
H8 H 0.221(3) 0.772(3) -0.1477(18) 0.033(9) Uiso 1 0 .
H9 H 0.141(3) 0.932(3) -0.1457(18) 0.027(9) Uiso 1 0 .
H10 H 0.034(4) 0.860(4) -0.0217(19) 0.034(10) Uiso 1 0 .
H11 H 0.112(3) 0.711(3) -0.0341(19) 0.033(9) Uiso 1 0 .
H12 H 0.123(3) 0.752(3) 0.044(2) 0.033(10) Uiso 1 0 .
H13 H 0.393(3) 0.648(3) 0.0357(18) 0.017(8) Uiso 1 0 .
H14 H 0.374(3) 0.609(3) -0.0426(18) 0.031(9) Uiso 1 0 .
H15 H 0.453(4) 0.692(3) -0.0423(19) 0.036(10) Uiso 1 0 .
H16 H 0.304(3) 1.373(3) -0.0038(19) 0.033(9) Uiso 1 0 .
H17 H 0.231(3) 1.478(3) -0.0860(19) 0.033(9) Uiso 1 0 .
H18 H 0.144(3) 1.439(3) -0.0170(18) 0.025(9) Uiso 1 0 .
H19 H 0.116(4) 1.418(4) -0.176(2) 0.046(11) Uiso 1 0 .
H20 H 0.113(4) 1.268(4) -0.166(2) 0.046(11) Uiso 1 0 .
H21 H 0.030(4) 1.379(4) -0.117(2) 0.034(11) Uiso 1 0 .
H22 H 0.449(5) 1.210(5) -0.090(3) 0.086(17) Uiso 1 0 .
H23 H 0.383(4) 1.157(4) -0.150(2) 0.042(10) Uiso 1 0 .
H24 H 0.365(3) 1.311(4) -0.165(2) 0.038(10) Uiso 1 0 .
H25 H -0.005(3) 1.095(3) 0.2657(17) 0.021(8) Uiso 1 0 .
H26 H -0.157(4) 1.212(4) 0.390(2) 0.053(12) Uiso 1 0 .
H27 H -0.215(4) 1.176(3) 0.320(2) 0.041(10) Uiso 1 0 .
H28 H -0.117(3) 1.066(4) 0.387(2) 0.035(11) Uiso 1 0 .
H29 H -0.044(4) 1.344(4) 0.303(2) 0.056(12) Uiso 1 0 .
H30 H 0.036(4) 1.291(4) 0.224(2) 0.060(12) Uiso 1 0 .
H31 H -0.125(4) 1.335(4) 0.234(2) 0.044(10) Uiso 1 0 .
H32 H 0.490(3) 0.802(3) 0.2923(17) 0.019(8) Uiso 1 0 .
H33 H 0.615(5) 0.930(5) 0.356(3) 0.085(16) Uiso 1 0 .
H34 H 0.667(5) 0.859(5) 0.290(3) 0.077(16) Uiso 1 0 .
H35 H 0.537(6) 0.999(6) 0.264(3) 0.12(2) Uiso 1 0 .
H36 H 0.542(4) 0.634(4) 0.409(2) 0.059(15) Uiso 1 0 .
H37 H 0.667(5) 0.640(5) 0.366(2) 0.068(14) Uiso 1 0 .
H38 H 0.624(5) 0.717(5) 0.439(3) 0.089(17) Uiso 1 0 .
H39 H 0.402(4) 0.282(4) 0.385(2) 0.049(13) Uiso 1 0 .
H40 H 0.531(5) 0.231(4) 0.355(2) 0.065(14) Uiso 1 0 .
H41 H 0.498(5) 0.341(5) 0.404(3) 0.077(17) Uiso 1 0 .
H42 H 0.586(4) 0.402(4) 0.213(2) 0.047(11) Uiso 1 0 .
H43 H 0.494(4) 0.549(4) 0.180(2) 0.043(11) Uiso 1 0 .
H44 H 0.570(4) 0.510(4) 0.261(2) 0.041(11) Uiso 1 0 .
H45 H 0.245(5) 0.363(4) 0.232(2) 0.068(15) Uiso 1 0 .
H46 H 0.270(4) 0.456(4) 0.157(3) 0.071(16) Uiso 1 0 .
H47 H 0.376(4) 0.304(4) 0.194(2) 0.063(13) Uiso 1 0 .
H48 H 0.002(5) 0.862(5) 0.324(3) 0.069(16) Uiso 1 0 .
H49 H -0.053(5) 0.779(5) 0.292(3) 0.095(19) Uiso 1 0 .
H50 H -0.076(4) 0.803(4) 0.377(2) 0.048(11) Uiso 1 0 .
H51 H 0.309(4) 0.569(4) 0.480(2) 0.053(12) Uiso 1 0 .
H52 H 0.227(4) 0.725(5) 0.459(2) 0.067(15) Uiso 1 0 .
H53 H 0.159(4) 0.639(4) 0.503(2) 0.053(12) Uiso 1 0 .
H54 H 0.028(5) 0.502(5) 0.427(3) 0.075(15) Uiso 1 0 .
H55 H 0.079(5) 0.460(5) 0.352(3) 0.081(17) Uiso 1 0 .
H56 H 0.162(6) 0.394(6) 0.423(3) 0.10(2) Uiso 1 0 .

loop_
_atom_site_aniso_label
_atom_site_aniso_U_11
_atom_site_aniso_U_22
_atom_site_aniso_U_33
_atom_site_aniso_U_12
_atom_site_aniso_U_13
_atom_site_aniso_U_23
ZN1 0.0229(2) 0.0174(2) 0.0188(4) -0.00857(15) 0.00176(14) -0.00315(14)
O2 0.0298(12) 0.0182(11) 0.0197(11) -0.0106(9) 0.0014(9) -0.0051(9)
C3 0.0131(14) 0.0159(14) 0.0234(16) -0.0046(12) 0.0007(12) -0.0037(12)
C4 0.0120(14) 0.0174(15) 0.0220(16) -0.0041(12) 0.0005(12) -0.0062(12)
C5 0.0185(16) 0.0241(16) 0.0166(16) -0.0086(13) 0.0022(12) -0.0053(13)
C6 0.0136(14) 0.0206(15) 0.0213(16) -0.0073(12) 0.0014(12) -0.0038(12)
C7 0.0182(16) 0.0197(15) 0.0251(17) -0.0102(13) 0.0011(12) -0.0085(13)
C8 0.0152(14) 0.0176(15) 0.0182(15) -0.0049(12) -0.0004(11) -0.0046(12)
C9 0.0176(15) 0.0158(15) 0.0251(17) -0.0063(12) -0.0007(12) -0.0062(13)
N10 0.0188(13) 0.0186(13) 0.0167(13) -0.0069(11) -0.0008(10) -0.0044(10)
C11 0.0268(17) 0.0201(15) 0.0170(15) -0.0120(13) 0.0018(13) -0.0046(12)
C12 0.0252(17) 0.0245(16) 0.0231(17) -0.0112(14) 0.0008(13) -0.0067(13)
C13 0.031(2) 0.0344(19) 0.0284(19) -0.0123(16) 0.0070(15) -0.0157(15)
C14 0.041(2) 0.041(2) 0.0185(17) -0.0203(17) 0.0014(15) -0.0114(15)
C15 0.0282(19) 0.036(2) 0.0235(18) -0.0124(16) -0.0069(15) -0.0032(15)
C16 0.0260(17) 0.0245(16) 0.0228(17) -0.0103(14) -0.0006(13) -0.0059(13)
C17 0.0193(15) 0.0186(15) 0.0204(16) -0.0058(12) -0.0001(12) -0.0076(12)
C18 0.046(2) 0.027(2) 0.027(2) -0.0145(19) -0.0023(17) -0.0114(16)
C19 0.0233(19) 0.0280(19) 0.039(2) -0.0135(16) 0.0031(15) -0.0152(17)
C20 0.0233(18) 0.0229(17) 0.032(2) -0.0049(14) -0.0008(15) -0.0133(15)
C21 0.0339(19) 0.0270(17) 0.0219(17) -0.0187(15) 0.0025(14) -0.0041(13)
C22 0.043(2) 0.0261(18) 0.030(2) -0.0199(17) 0.0031(18) -0.0039(15)
C23 0.068(3) 0.035(2) 0.042(3) -0.033(2) -0.022(2) 0.013(2)
C24 0.065(3) 0.045(3) 0.050(3) -0.039(2) 0.032(2) -0.019(2)
C25 0.0242(18) 0.0335(19) 0.0279(19) -0.0098(15) 0.0023(14) -0.0161(15)
C26 0.031(2) 0.065(3) 0.039(2) -0.021(2) 0.0083(18) -0.021(2)
C27 0.031(2) 0.032(2) 0.049(3) -0.0076(17) -0.0101(19) -0.0112(18)
C28 0.0249(19) 0.046(2) 0.030(2) -0.0053(16) -0.0049(15) -0.0183(17)
C29 0.039(3) 0.105(5) 0.067(4) -0.037(3) 0.020(3) -0.052(4)
C30 0.060(4) 0.061(4) 0.052(3) 0.024(3) -0.007(3) -0.012(3)
N31 0.0278(15) 0.0178(13) 0.0192(14) -0.0109(11) 0.0039(11) -0.0021(10)
SI32 0.0241(5) 0.0180(5) 0.0285(7) -0.0089(4) 0.0045(4) -0.0041(4)
C33 0.040(3) 0.033(2) 0.059(3) -0.006(2) 0.010(2) 0.014(2)
C34 0.0279(19) 0.0275(19) 0.036(2) -0.0104(16) 0.0079(16) -0.0067(17)
C35 0.042(3) 0.053(3) 0.072(4) -0.025(2) 0.016(2) -0.042(3)
SI36 0.0308(6) 0.0261(5) 0.0254(7) -0.0153(4) 0.0097(4) -0.0087(4)
C37 0.032(2) 0.064(3) 0.055(3) -0.008(2) 0.016(2) -0.009(3)
C38 0.054(3) 0.057(3) 0.030(2) -0.022(3) 0.011(2) -0.017(2)
C39 0.097(5) 0.065(4) 0.081(4) -0.064(4) 0.062(4) -0.043(3)

loop_
_atom_type_symbol
_atom_type_description
_atom_type_scat_dispersion_real
_atom_type_scat_dispersion_imag
_atom_type_scat_source
ZN Zn 0.222 1.431 'International Tables Vol. IV (1974) Table 2.2B'
SI Si 0.072 0.071 'International Tables Vol. IV (1974) Table 2.2B'
O O 0.008 0.006 'International Tables Vol. IV (1974) Table 2.2B'
N N 0.004 0.003 'International Tables Vol. IV (1974) Table 2.2B'
C C 0.002 0.002 'International Tables Vol. IV (1974) Table 2.2B'
H H 0 0 'International Tables Vol. IV (1974) Table 2.2B'

loop_
_geom_angle_atom_site_label_1
_geom_angle_atom_site_label_2
_geom_angle_atom_site_label_3
_geom_angle
_geom_angle_site_symmetry_1
_geom_angle_site_symmetry_2
_geom_angle_site_symmetry_3
_geom_angle_publ_flag
O2 ZN1 N10 95.99(9) . . . no
O2 ZN1 N31 127.26(9) . . . no
N10 ZN1 N31 136.69(10) . . . no
N31 SI32 C33 112.28(19) . . . no
N31 SI32 C34 109.05(15) . . . no
N31 SI32 C35 112.43(18) . . . no
C33 SI32 C34 107.4(2) . . . no
C33 SI32 C35 108.7(3) . . . no
C34 SI32 C35 106.8(2) . . . no
N31 SI36 C37 108.94(18) . . . no
N31 SI36 C38 112.00(18) . . . no
N31 SI36 C39 113.12(19) . . . no
C37 SI36 C38 107.3(3) . . . no
C37 SI36 C39 107.0(3) . . . no
C38 SI36 C39 108.2(3) . . . no
ZN1 O2 C3 128.13(18) . . . no
ZN1 N10 C9 120.05(19) . . . no
ZN1 N10 C11 122.70(18) . . . no
C9 N10 C11 117.0(2) . . . no
ZN1 N31 SI32 115.77(13) . . . no
ZN1 N31 SI36 116.52(14) . . . no
SI32 N31 SI36 127.57(15) . . . no
O2 C3 C4 119.4(3) . . . no
O2 C3 C8 122.3(3) . . . no
C4 C3 C8 118.3(3) . . . no
C3 C4 C5 117.6(3) . . . no
C3 C4 C17 121.3(3) . . . no
C5 C4 C17 121.1(3) . . . no
C4 C5 C6 125.3(3) . . . no
C5 C6 C7 116.5(3) . . . no
C5 C6 C21 119.0(3) . . . no
C7 C6 C21 124.5(3) . . . no
C6 C7 C8 122.1(3) . . . no
C3 C8 C7 120.2(3) . . . no
C3 C8 C9 124.0(3) . . . no
C7 C8 C9 115.8(3) . . . no
N10 C9 C8 129.3(3) . . . no
N10 C11 C12 119.8(3) . . . no
N10 C11 C16 118.4(3) . . . no
C12 C11 C16 121.8(3) . . . no
C11 C12 C13 117.5(3) . . . no
C11 C12 C25 122.2(3) . . . no
C13 C12 C25 120.3(3) . . . no
C12 C13 C14 121.3(3) . . . no
C13 C14 C15 120.6(3) . . . no
C14 C15 C16 120.8(3) . . . no
C11 C16 C15 118.1(3) . . . no
C11 C16 C28 121.5(3) . . . no
C15 C16 C28 120.3(3) . . . no
C4 C17 C18 112.0(3) . . . no
C4 C17 C19 110.1(2) . . . no
C4 C17 C20 109.8(2) . . . no
C18 C17 C19 107.0(3) . . . no
C18 C17 C20 107.6(3) . . . no
C19 C17 C20 110.2(3) . . . no
C6 C21 C22 112.3(3) . . . no
C6 C21 C23 109.8(3) . . . no
C6 C21 C24 108.3(3) . . . no
C22 C21 C23 108.3(3) . . . no
C22 C21 C24 107.9(3) . . . no
C23 C21 C24 110.1(4) . . . no
C12 C25 C26 113.2(3) . . . no
C12 C25 C27 111.1(3) . . . no
C26 C25 C27 109.5(3) . . . no
C16 C28 C29 108.9(3) . . . no
C16 C28 C30 112.5(3) . . . no
C29 C28 C30 112.4(4) . . . no
C4 C5 H1 117.7(16) . . . no
C6 C5 H1 117.0(16) . . . no
C6 C7 H2 123.4(18) . . . no
C8 C7 H2 114.5(18) . . . no
N10 C9 H3 117.0(19) . . . no
C8 C9 H3 113.7(19) . . . no
C12 C13 H4 120(2) . . . no
C14 C13 H4 119(2) . . . no
C13 C14 H5 121(2) . . . no
C15 C14 H5 118(2) . . . no
C14 C15 H6 121(2) . . . no
C16 C15 H6 119(2) . . . no
C17 C18 H7 113(2) . . . no
C17 C18 H8 107.8(19) . . . no
C17 C18 H9 111.5(19) . . . no
H7 C18 H8 105(3) . . . no
H7 C18 H9 107(3) . . . no
H8 C18 H9 112(3) . . . no
C17 C19 H10 112(2) . . . no
C17 C19 H11 111.1(19) . . . no
C17 C19 H12 113(2) . . . no
H10 C19 H11 108(3) . . . no
H10 C19 H12 105(3) . . . no
H11 C19 H12 108(3) . . . no
C17 C20 H13 112.3(18) . . . no
C17 C20 H14 109.0(19) . . . no
C17 C20 H15 111.2(19) . . . no
H13 C20 H14 112(3) . . . no
H13 C20 H15 111(3) . . . no
H14 C20 H15 101(3) . . . no
C21 C22 H16 111.8(18) . . . no
C21 C22 H17 107.0(18) . . . no
C21 C22 H18 112.1(19) . . . no
H16 C22 H17 107(3) . . . no
H16 C22 H18 106(3) . . . no
H17 C22 H18 113(3) . . . no
C21 C23 H19 105(2) . . . no
C21 C23 H20 110(2) . . . no
C21 C23 H21 111(2) . . . no
H19 C23 H20 115(3) . . . no
H19 C23 H21 107(3) . . . no
H20 C23 H21 109(3) . . . no
C21 C24 H22 112(3) . . . no
C21 C24 H23 111(2) . . . no
C21 C24 H24 110(2) . . . no
H22 C24 H23 108(3) . . . no
H22 C24 H24 109(3) . . . no
H23 C24 H24 108(3) . . . no
C12 C25 H25 108.7(18) . . . no
C26 C25 H25 110.4(18) . . . no
C27 C25 H25 103.4(18) . . . no
C25 C26 H26 115(2) . . . no
C25 C26 H27 110(2) . . . no
C25 C26 H28 113(2) . . . no
H26 C26 H27 108(3) . . . no
H26 C26 H28 103(3) . . . no
H27 C26 H28 107(3) . . . no
C25 C27 H29 109(2) . . . no
C25 C27 H30 114(2) . . . no
C25 C27 H31 112(2) . . . no
H29 C27 H30 110(3) . . . no
H29 C27 H31 106(3) . . . no
H30 C27 H31 105(3) . . . no
C16 C28 H32 110.6(19) . . . no
C29 C28 H32 106.0(19) . . . no
C30 C28 H32 106.2(19) . . . no
C28 C29 H33 104(3) . . . no
C28 C29 H34 107(3) . . . no
C28 C29 H35 113(3) . . . no
H33 C29 H34 106(4) . . . no
H33 C29 H35 118(4) . . . no
H34 C29 H35 108(4) . . . no
C28 C30 H36 112(2) . . . no
C28 C30 H37 107(3) . . . no
C28 C30 H38 108(3) . . . no
H36 C30 H37 106(4) . . . no
H36 C30 H38 110(4) . . . no
H37 C30 H38 114(4) . . . no
SI32 C33 H39 112(3) . . . no
SI32 C33 H40 114(3) . . . no
SI32 C33 H41 110(3) . . . no
H39 C33 H40 105(4) . . . no
H39 C33 H41 111(4) . . . no
H40 C33 H41 106(4) . . . no
SI32 C34 H42 110(2) . . . no
SI32 C34 H43 113(2) . . . no
SI32 C34 H44 111(2) . . . no
H42 C34 H43 105(3) . . . no
H42 C34 H44 110(3) . . . no
H43 C34 H44 107(3) . . . no
SI32 C35 H45 108(3) . . . no
SI32 C35 H46 113(3) . . . no
SI32 C35 H47 110(2) . . . no
H45 C35 H46 115(4) . . . no
H45 C35 H47 104(4) . . . no
H46 C35 H47 107(3) . . . no
SI36 C37 H48 113(3) . . . no
SI36 C37 H49 112(3) . . . no
SI36 C37 H50 112(2) . . . no
H48 C37 H49 106(4) . . . no
H48 C37 H50 105(4) . . . no
H49 C37 H50 110(4) . . . no
SI36 C38 H51 110(2) . . . no
SI36 C38 H52 115(3) . . . no
SI36 C38 H53 109(2) . . . no
H51 C38 H52 105(4) . . . no
H51 C38 H53 106(3) . . . no
H52 C38 H53 111(4) . . . no
SI36 C39 H54 110(3) . . . no
SI36 C39 H55 108(3) . . . no
SI36 C39 H56 121(4) . . . no
H54 C39 H55 109(4) . . . no
H54 C39 H56 105(4) . . . no
H55 C39 H56 103(4) . . . no

loop_
_geom_bond_atom_site_label_1
_geom_bond_atom_site_label_2
_geom_bond_distance
_geom_bond_site_symmetry_1
_geom_bond_site_symmetry_2
_geom_bond_publ_flag
ZN1 O2 1.8859(19) . . no
ZN1 N10 1.980(2) . . no
ZN1 N31 1.869(2) . . no
SI32 N31 1.714(2) . . no
SI32 C33 1.866(4) . . no
SI32 C34 1.859(4) . . no
SI32 C35 1.870(4) . . no
SI36 N31 1.714(2) . . no
SI36 C37 1.855(5) . . no
SI36 C38 1.857(4) . . no
SI36 C39 1.854(4) . . no
O2 C3 1.314(3) . . no
N10 C9 1.298(4) . . no
N10 C11 1.446(3) . . no
C3 C4 1.427(4) . . no
C3 C8 1.426(4) . . no
C4 C5 1.376(4) . . no
C4 C17 1.537(4) . . no
C5 C6 1.413(4) . . no
C6 C7 1.357(4) . . no
C6 C21 1.529(4) . . no
C7 C8 1.414(4) . . no
C8 C9 1.426(4) . . no
C11 C12 1.405(4) . . no
C11 C16 1.402(4) . . no
C12 C13 1.391(4) . . no
C12 C25 1.528(4) . . no
C13 C14 1.374(5) . . no
C14 C15 1.375(5) . . no
C15 C16 1.390(4) . . no
C16 C28 1.519(4) . . no
C17 C18 1.528(4) . . no
C17 C19 1.530(4) . . no
C17 C20 1.534(4) . . no
C21 C22 1.527(4) . . no
C21 C23 1.530(5) . . no
C21 C24 1.533(5) . . no
C25 C26 1.526(5) . . no
C25 C27 1.519(5) . . no
C28 C29 1.545(6) . . no
C28 C30 1.512(6) . . no
C5 H1 0.92(3) . . no
C38 H51 0.99(4) . . no
C7 H2 0.89(3) . . no
C38 H52 0.91(4) . . no
C9 H3 0.89(3) . . no
C38 H53 0.92(4) . . no
C13 H4 0.93(3) . . no
C39 H54 0.90(5) . . no
C14 H5 0.92(3) . . no
C39 H55 0.92(5) . . no
C15 H6 0.90(3) . . no
C39 H56 0.89(5) . . no
C18 H7 0.94(4) . . no
C18 H8 0.96(3) . . no
C18 H9 0.93(3) . . no
C19 H10 0.92(3) . . no
C19 H11 0.96(3) . . no
C19 H12 0.94(3) . . no
C20 H13 0.92(3) . . no
C20 H14 0.95(3) . . no
C20 H15 0.99(3) . . no
C22 H16 1.01(3) . . no
C22 H17 1.00(3) . . no
C22 H18 0.94(3) . . no
C23 H19 0.93(4) . . no
C23 H20 0.98(4) . . no
C23 H21 0.92(3) . . no
C24 H22 0.97(5) . . no
C24 H23 1.01(4) . . no
C24 H24 0.93(3) . . no
C25 H25 0.93(3) . . no
C26 H26 0.95(4) . . no
C26 H27 1.00(4) . . no
C26 H28 0.91(3) . . no
C27 H29 0.99(4) . . no
C27 H30 1.05(4) . . no
C27 H31 0.96(4) . . no
C28 H32 0.90(3) . . no
C29 H33 0.96(5) . . no
C29 H34 0.88(5) . . no
C29 H35 1.04(6) . . no
C30 H36 1.03(4) . . no
C30 H37 0.91(4) . . no
C30 H38 1.01(5) . . no
C33 H39 0.84(4) . . no
C33 H40 0.91(4) . . no
C33 H41 0.98(5) . . no
C34 H42 0.90(4) . . no
C34 H43 0.97(4) . . no
C34 H44 0.94(4) . . no
C35 H45 0.89(4) . . no
C35 H46 0.98(4) . . no
C35 H47 0.97(4) . . no
C37 H48 0.90(4) . . no
C37 H49 0.95(5) . . no
C37 H50 0.95(4) . . no
